data_4118084
loop_
_publ_author_name
'Omar K. Farha'
'Christopher E. Wilmer'
'Ibrahim Eryazici'
'Brad G. Hauser'
'Philip A. Parilla'
'Kevin O'Neill'
'Amy A. Sarjeant'
'SonBinh T. Nguyen'
'Randall Q. Snurr'
'Joseph T. Hupp'

_publ_contact_author_name
;
;
_publ_section_title
;
 Designing Higher Surface Area Metal-Organic Frameworks: Are Triple Bonds
 Better Than Phenyls?
;
_journal_name_full 'Journal of the American Chemical Society'
_journal_page_first 9860
_journal_page_last 9863
_journal_paper_doi 10.1021/ja302623w
_journal_volume 134
_journal_year 2012
_chemical_formula_moiety 'C28 H8 Cu2 O10'
_chemical_formula_sum 'C28 H8 Cu2 O10'
_chemical_formula_weight 631.42
_chemical_name_systematic
;
 ? 
;
_space_group_crystal_system cubic
_space_group_IT_number 225
_space_group_name_Hall '-F 4 2 3'
_space_group_name_H-M_alt 'F m -3 m'
_symmetry_space_group_name_Hall '-F 4 2 3'
_symmetry_space_group_name_H-M 'F m -3 m'
_atom_sites_solution_hydrogens geom
_atom_sites_solution_primary dual
_atom_sites_solution_secondary difmap
_audit_creation_date 2011-09-27
_audit_creation_method
;
  Olex2 1.1
  (compiled Sep  7 2011 21:07:27, GUI svn.r3853)
;
_cell_angle_alpha 90.00
_cell_angle_beta 90.00
_cell_angle_gamma 90.00
_cell_formula_units_Z 48
_cell_length_a 48.8930(16)
_cell_length_b 48.8930(16)
_cell_length_c 48.8930(16)
_cell_measurement_reflns_used 9961
_cell_measurement_temperature 225(2)
_cell_measurement_theta_max 49.76
_cell_measurement_theta_min 2.56
_cell_volume 116880(7)
_computing_cell_refinement 'SAINT V7.23A (Bruker, 2005)'
_computing_data_collection 'APEX2 V2.1-4 (Bruker, 2007)'
_computing_data_reduction 'Bruker SAINT'
_computing_molecular_graphics
;
O. V. Dolomanov, L. J. Bourhis, R. J. Gildea, J. A. K. Howard and H. Puschmann,
OLEX2: a complete structure solution, refinement and analysis program.
J. Appl. Cryst. (2009). 42, 339-341.
;
_computing_publication_material
;
O. V. Dolomanov, L. J. Bourhis, R. J. Gildea, J. A. K. Howard and H. Puschmann,
OLEX2: a complete structure solution, refinement and analysis program.
J. Appl. Cryst. (2009). 42, 339-341.
;
_computing_structure_refinement
;
XL, G.M. Sheldrick, Acta Cryst.
(2008). A64, 112-122
;
_computing_structure_solution
;
XM, G.M. Sheldrick, Acta Cryst.
(2008). A64, 112-122
;
_diffrn_ambient_temperature 225.04
_diffrn_detector_area_resol_mean 8
_diffrn_measured_fraction_theta_full 0.981
_diffrn_measured_fraction_theta_max 0.981
_diffrn_measurement_device_type 'Bruker SMART APEX CCD area detector'
_diffrn_measurement_method '\w and \f scans'
_diffrn_radiation_monochromator 'MX optics'
_diffrn_radiation_type CuK\a
_diffrn_radiation_wavelength 1.54184
_diffrn_reflns_av_R_equivalents 0.0722
_diffrn_reflns_av_unetI/netI 0.0466
_diffrn_reflns_limit_h_max 41
_diffrn_reflns_limit_h_min -11
_diffrn_reflns_limit_k_max 43
_diffrn_reflns_limit_k_min -44
_diffrn_reflns_limit_l_max 36
_diffrn_reflns_limit_l_min -48
_diffrn_reflns_number 25804
_diffrn_reflns_theta_full 50.38
_diffrn_reflns_theta_max 50.38
_diffrn_reflns_theta_min 1.81
_diffrn_source microsource
_diffrn_source_current 0.64
_diffrn_source_power 0.0286016
_diffrn_source_voltage 44.69
_diffrn_standards_number 0
_exptl_absorpt_coefficient_mu 0.678
_exptl_absorpt_correction_T_max 0.7500
_exptl_absorpt_correction_T_min 0.6015
_exptl_absorpt_correction_type multi-scan
_exptl_absorpt_process_details
;
SADABS-2008/1 (Bruker,2008) was used for absorption correction.
R(int) was 0.1096 before and 0.0785 after correction.
The Ratio of minimum to maximum transmission is 0.8020.
The \l/2 correction factor is 0.0015.
;
_exptl_crystal_colour green
_exptl_crystal_colour_primary green
_exptl_crystal_density_diffrn 0.431
_exptl_crystal_description prism
_exptl_crystal_F_000 15072
_exptl_crystal_size_max 0.242
_exptl_crystal_size_mid 0.188
_exptl_crystal_size_min 0.186
_refine_diff_density_max 0.325
_refine_diff_density_min -0.372
_refine_diff_density_rms 0.041
_refine_ls_extinction_method none
_refine_ls_goodness_of_fit_ref 1.043
_refine_ls_hydrogen_treatment constr
_refine_ls_matrix_type full
_refine_ls_number_parameters 110
_refine_ls_number_reflns 2965
_refine_ls_number_restraints 110
_refine_ls_restrained_S_all 1.038
_refine_ls_R_factor_all 0.0992
_refine_ls_R_factor_gt 0.0806
_refine_ls_shift/su_max 0.001
_refine_ls_shift/su_mean 0.000
_refine_ls_structure_factor_coef Fsqd
_refine_ls_weighting_details 'calc w=1/[\s^2^(Fo^2^)+(0.1663P)^2^+0.0000P] where P=(Fo^2^+2Fc^2^)/3'
_refine_ls_weighting_scheme calc
_refine_ls_wR_factor_gt 0.2519
_refine_ls_wR_factor_ref 0.2629
_reflns_number_gt 1843
_reflns_number_total 2965
_reflns_threshold_expression >2sigma(I)
_cod_data_source_file ja302623w_si_001.cif
_cod_data_source_block n1304
_cod_database_code 4118084
_smtbx_masks_special_details
;

The solvent masking procedure in Olex2 was used to remove the electronic
contributions from disordered solvent molecules in the pores of this structure.
The formula reported here includes only those atoms used in the refinement.

Total solvent accessible volume / cell = 94772.3 Ang^3^ [81.1%]
Total electron count / cell = 23811.1

;

loop_
_space_group_symop_id
_space_group_symop_operation_xyz
1 'x, y, z'
2 '-y, x, z'
3 '-x, -y, z'
4 'y, -x, z'
5 'x, -z, y'
6 'x, -y, -z'
7 'x, z, -y'
8 'z, y, -x'
9 '-x, y, -z'
10 '-z, y, x'
11 'z, x, y'
12 'y, z, x'
13 '-y, -z, x'
14 'z, -x, -y'
15 '-y, z, -x'
16 '-z, -x, y'
17 '-z, x, -y'
18 'y, -z, -x'
19 'y, x, -z'
20 '-y, -x, -z'
21 '-x, z, y'
22 '-x, -z, -y'
23 'z, -y, x'
24 '-z, -y, -x'
25 'x, y+1/2, z+1/2'
26 '-y, x+1/2, z+1/2'
27 '-x, -y+1/2, z+1/2'
28 'y, -x+1/2, z+1/2'
29 'x, -z+1/2, y+1/2'
30 'x, -y+1/2, -z+1/2'
31 'x, z+1/2, -y+1/2'
32 'z, y+1/2, -x+1/2'
33 '-x, y+1/2, -z+1/2'
34 '-z, y+1/2, x+1/2'
35 'z, x+1/2, y+1/2'
36 'y, z+1/2, x+1/2'
37 '-y, -z+1/2, x+1/2'
38 'z, -x+1/2, -y+1/2'
39 '-y, z+1/2, -x+1/2'
40 '-z, -x+1/2, y+1/2'
41 '-z, x+1/2, -y+1/2'
42 'y, -z+1/2, -x+1/2'
43 'y, x+1/2, -z+1/2'
44 '-y, -x+1/2, -z+1/2'
45 '-x, z+1/2, y+1/2'
46 '-x, -z+1/2, -y+1/2'
47 'z, -y+1/2, x+1/2'
48 '-z, -y+1/2, -x+1/2'
49 'x+1/2, y, z+1/2'
50 '-y+1/2, x, z+1/2'
51 '-x+1/2, -y, z+1/2'
52 'y+1/2, -x, z+1/2'
53 'x+1/2, -z, y+1/2'
54 'x+1/2, -y, -z+1/2'
55 'x+1/2, z, -y+1/2'
56 'z+1/2, y, -x+1/2'
57 '-x+1/2, y, -z+1/2'
58 '-z+1/2, y, x+1/2'
59 'z+1/2, x, y+1/2'
60 'y+1/2, z, x+1/2'
61 '-y+1/2, -z, x+1/2'
62 'z+1/2, -x, -y+1/2'
63 '-y+1/2, z, -x+1/2'
64 '-z+1/2, -x, y+1/2'
65 '-z+1/2, x, -y+1/2'
66 'y+1/2, -z, -x+1/2'
67 'y+1/2, x, -z+1/2'
68 '-y+1/2, -x, -z+1/2'
69 '-x+1/2, z, y+1/2'
70 '-x+1/2, -z, -y+1/2'
71 'z+1/2, -y, x+1/2'
72 '-z+1/2, -y, -x+1/2'
73 'x+1/2, y+1/2, z'
74 '-y+1/2, x+1/2, z'
75 '-x+1/2, -y+1/2, z'
76 'y+1/2, -x+1/2, z'
77 'x+1/2, -z+1/2, y'
78 'x+1/2, -y+1/2, -z'
79 'x+1/2, z+1/2, -y'
80 'z+1/2, y+1/2, -x'
81 '-x+1/2, y+1/2, -z'
82 '-z+1/2, y+1/2, x'
83 'z+1/2, x+1/2, y'
84 'y+1/2, z+1/2, x'
85 '-y+1/2, -z+1/2, x'
86 'z+1/2, -x+1/2, -y'
87 '-y+1/2, z+1/2, -x'
88 '-z+1/2, -x+1/2, y'
89 '-z+1/2, x+1/2, -y'
90 'y+1/2, -z+1/2, -x'
91 'y+1/2, x+1/2, -z'
92 '-y+1/2, -x+1/2, -z'
93 '-x+1/2, z+1/2, y'
94 '-x+1/2, -z+1/2, -y'
95 'z+1/2, -y+1/2, x'
96 '-z+1/2, -y+1/2, -x'
97 '-x, -y, -z'
98 'y, -x, -z'
99 'x, y, -z'
100 '-y, x, -z'
101 '-x, z, -y'
102 '-x, y, z'
103 '-x, -z, y'
104 '-z, -y, x'
105 'x, -y, z'
106 'z, -y, -x'
107 '-z, -x, -y'
108 '-y, -z, -x'
109 'y, z, -x'
110 '-z, x, y'
111 'y, -z, x'
112 'z, x, -y'
113 'z, -x, y'
114 '-y, z, x'
115 '-y, -x, z'
116 'y, x, z'
117 'x, -z, -y'
118 'x, z, y'
119 '-z, y, -x'
120 'z, y, x'
121 '-x, -y+1/2, -z+1/2'
122 'y, -x+1/2, -z+1/2'
123 'x, y+1/2, -z+1/2'
124 '-y, x+1/2, -z+1/2'
125 '-x, z+1/2, -y+1/2'
126 '-x, y+1/2, z+1/2'
127 '-x, -z+1/2, y+1/2'
128 '-z, -y+1/2, x+1/2'
129 'x, -y+1/2, z+1/2'
130 'z, -y+1/2, -x+1/2'
131 '-z, -x+1/2, -y+1/2'
132 '-y, -z+1/2, -x+1/2'
133 'y, z+1/2, -x+1/2'
134 '-z, x+1/2, y+1/2'
135 'y, -z+1/2, x+1/2'
136 'z, x+1/2, -y+1/2'
137 'z, -x+1/2, y+1/2'
138 '-y, z+1/2, x+1/2'
139 '-y, -x+1/2, z+1/2'
140 'y, x+1/2, z+1/2'
141 'x, -z+1/2, -y+1/2'
142 'x, z+1/2, y+1/2'
143 '-z, y+1/2, -x+1/2'
144 'z, y+1/2, x+1/2'
145 '-x+1/2, -y, -z+1/2'
146 'y+1/2, -x, -z+1/2'
147 'x+1/2, y, -z+1/2'
148 '-y+1/2, x, -z+1/2'
149 '-x+1/2, z, -y+1/2'
150 '-x+1/2, y, z+1/2'
151 '-x+1/2, -z, y+1/2'
152 '-z+1/2, -y, x+1/2'
153 'x+1/2, -y, z+1/2'
154 'z+1/2, -y, -x+1/2'
155 '-z+1/2, -x, -y+1/2'
156 '-y+1/2, -z, -x+1/2'
157 'y+1/2, z, -x+1/2'
158 '-z+1/2, x, y+1/2'
159 'y+1/2, -z, x+1/2'
160 'z+1/2, x, -y+1/2'
161 'z+1/2, -x, y+1/2'
162 '-y+1/2, z, x+1/2'
163 '-y+1/2, -x, z+1/2'
164 'y+1/2, x, z+1/2'
165 'x+1/2, -z, -y+1/2'
166 'x+1/2, z, y+1/2'
167 '-z+1/2, y, -x+1/2'
168 'z+1/2, y, x+1/2'
169 '-x+1/2, -y+1/2, -z'
170 'y+1/2, -x+1/2, -z'
171 'x+1/2, y+1/2, -z'
172 '-y+1/2, x+1/2, -z'
173 '-x+1/2, z+1/2, -y'
174 '-x+1/2, y+1/2, z'
175 '-x+1/2, -z+1/2, y'
176 '-z+1/2, -y+1/2, x'
177 'x+1/2, -y+1/2, z'
178 'z+1/2, -y+1/2, -x'
179 '-z+1/2, -x+1/2, -y'
180 '-y+1/2, -z+1/2, -x'
181 'y+1/2, z+1/2, -x'
182 '-z+1/2, x+1/2, y'
183 'y+1/2, -z+1/2, x'
184 'z+1/2, x+1/2, -y'
185 'z+1/2, -x+1/2, y'
186 '-y+1/2, z+1/2, x'
187 '-y+1/2, -x+1/2, z'
188 'y+1/2, x+1/2, z'
189 'x+1/2, -z+1/2, -y'
190 'x+1/2, z+1/2, y'
191 '-z+1/2, y+1/2, -x'
192 'z+1/2, y+1/2, x'

loop_
_atom_site_label
_atom_site_type_symbol
_atom_site_fract_x
_atom_site_fract_y
_atom_site_fract_z
_atom_site_U_iso_or_equiv
_atom_site_adp_type
_atom_site_occupancy
_atom_site_symmetry_multiplicity
_atom_site_calc_flag
_atom_site_refinement_flags
Cu1 Cu 0.5000 0.614749(19) 0.114749(19) 0.1045(6) Uani 1 4 d SU
Cu2 Cu 0.5000 0.65320(2) 0.15320(2) 0.1208(7) Uani 1 4 d SU
O1 O 0.47192(8) 0.59820(8) 0.13750(8) 0.1257(13) Uani 1 1 d U
O2 O 0.47119(9) 0.63061(8) 0.17028(8) 0.1362(14) Uani 1 1 d U
O3 O 0.5000 0.58264(10) 0.08264(10) 0.149(3) Uani 1 4 d SU
O4 O 0.5000 0.68454(11) 0.18454(11) 0.168(4) Uani 1 4 d SU
C1 C 0.46337(11) 0.60986(12) 0.15761(11) 0.1119(15) Uani 1 1 d U
C2 C 0.44108(12) 0.59344(13) 0.17459(12) 0.1226(18) Uani 1 1 d U
C3 C 0.42806(11) 0.57194(11) 0.16092(17) 0.120(2) Uani 1 2 d SU
H3 H 0.4335 0.5665 0.1433 0.144 Uiso 1 2 calc SR
C4 C 0.43272(13) 0.60359(14) 0.19747(14) 0.150(3) Uani 1 1 d U
H4 H 0.4400 0.6200 0.2044 0.180 Uiso 1 1 calc R
C5 C 0.4115(2) 0.5885(2) 0.2121(2) 0.181(4) Uani 1 2 d SU
C6 C 0.39984(19) 0.60016(19) 0.2375(2) 0.184(4) Uani 1 2 d SU
C7 C 0.3928(3) 0.6072(3) 0.2595(3) 0.252(7) Uani 1 2 d SU
C8 C 0.3816(3) 0.6184(3) 0.2824(3) 0.245(7) Uani 1 2 d SU
C9 C 0.3744(2) 0.6256(2) 0.3045(3) 0.224(6) Uani 1 2 d SU
C10 C 0.3633(2) 0.6367(2) 0.3293(3) 0.234(7) Uani 1 2 d SU
C11 C 0.3741(3) 0.6606(2) 0.3394(2) 0.236(7) Uani 1 2 d SU
H11 H 0.3884 0.6697 0.3303 0.283 Uiso 1 2 calc SR

loop_
_atom_site_aniso_label
_atom_site_aniso_U_11
_atom_site_aniso_U_22
_atom_site_aniso_U_33
_atom_site_aniso_U_23
_atom_site_aniso_U_13
_atom_site_aniso_U_12
Cu1 0.1015(10) 0.1059(8) 0.1059(8) -0.0282(8) 0.000 0.000
Cu2 0.1241(12) 0.1191(9) 0.1191(9) -0.0393(9) 0.000 0.000
O1 0.125(3) 0.125(3) 0.127(3) -0.037(2) 0.015(2) 0.004(2)
O2 0.159(3) 0.130(3) 0.120(3) -0.038(2) 0.016(2) 0.003(2)
O3 0.236(9) 0.106(3) 0.106(3) -0.020(4) 0.000 0.000
O4 0.230(10) 0.136(4) 0.136(4) -0.049(5) 0.000 0.000
C1 0.108(4) 0.121(4) 0.107(4) -0.034(3) -0.005(3) 0.008(3)
C2 0.126(4) 0.127(4) 0.114(4) -0.023(3) 0.017(3) -0.009(3)
C3 0.119(3) 0.119(3) 0.121(6) -0.026(3) 0.026(3) 0.009(4)
C4 0.137(5) 0.154(5) 0.159(5) -0.056(4) 0.054(4) -0.018(4)
C5 0.198(6) 0.198(6) 0.146(7) -0.068(5) 0.068(5) -0.081(8)
C6 0.190(6) 0.190(6) 0.171(8) -0.070(5) 0.070(5) -0.015(8)
C7 0.291(10) 0.291(10) 0.174(10) -0.098(7) 0.098(7) -0.041(12)
C8 0.264(9) 0.264(9) 0.206(10) -0.130(8) 0.130(8) -0.114(10)
C9 0.232(7) 0.232(7) 0.210(10) -0.126(7) 0.126(7) -0.130(9)
C10 0.237(8) 0.237(8) 0.229(11) -0.139(8) 0.139(8) -0.134(9)
C11 0.249(12) 0.229(8) 0.229(8) -0.140(10) 0.137(9) -0.137(9)

loop_
_atom_type_symbol
_atom_type_description
_atom_type_scat_dispersion_real
_atom_type_scat_dispersion_imag
_atom_type_scat_source
C C 0.0181 0.0091 'International Tables Vol C Tables 4.2.6.8 and 6.1.1.4'
H H 0.0000 0.0000 'International Tables Vol C Tables 4.2.6.8 and 6.1.1.4'
Cu Cu -1.9646 0.5888 'International Tables Vol C Tables 4.2.6.8 and 6.1.1.4'
O O 0.0492 0.0322 'International Tables Vol C Tables 4.2.6.8 and 6.1.1.4'

loop_
_geom_angle_atom_site_label_1
_geom_angle_atom_site_label_2
_geom_angle_atom_site_label_3
_geom_angle
_geom_angle_site_symmetry_1
_geom_angle_site_symmetry_3
O1 Cu1 Cu2 83.66(12) . .
O1 Cu1 Cu2 83.67(12) 142_554 .
O1 Cu1 Cu2 83.67(12) 102_655 .
O1 Cu1 Cu2 83.67(12) 45_654 .
O1 Cu1 O1 88.7(2) 142_554 .
O1 Cu1 O1 88.7(2) 102_655 45_654
O1 Cu1 O1 167.3(2) 102_655 142_554
O1 Cu1 O1 89.9(2) 45_654 142_554
O1 Cu1 O1 89.9(2) 102_655 .
O1 Cu1 O1 167.3(2) 45_654 .
O1 Cu1 O3 96.33(12) 102_655 .
O1 Cu1 O3 96.33(12) 45_654 .
O1 Cu1 O3 96.33(12) 142_554 .
O1 Cu1 O3 96.34(12) . .
O3 Cu1 Cu2 180.00(19) . .
O2 Cu2 Cu1 84.45(12) 142_554 .
O2 Cu2 Cu1 84.45(12) 102_655 .
O2 Cu2 Cu1 84.45(12) 45_654 .
O2 Cu2 Cu1 84.45(12) . .
O2 Cu2 O2 88.0(3) 142_554 .
O2 Cu2 O2 88.0(3) 102_655 45_654
O2 Cu2 O2 91.0(3) 142_554 45_654
O2 Cu2 O2 168.9(2) 142_554 102_655
O2 Cu2 O2 168.9(2) 45_654 .
O2 Cu2 O2 91.0(3) 102_655 .
O2 Cu2 O4 95.55(12) 142_554 .
O2 Cu2 O4 95.55(12) 45_654 .
O2 Cu2 O4 95.55(12) . .
O2 Cu2 O4 95.55(12) 102_655 .
O4 Cu2 Cu1 180.0(2) . .
C1 O1 Cu1 120.8(4) . .
C1 O2 Cu2 117.6(4) . .
O1 C1 O2 132.8(6) . .
O1 C1 C2 115.1(5) . .
O2 C1 C2 111.2(5) . .
C3 C2 C1 116.3(5) . .
C4 C2 C1 118.4(5) . .
C4 C2 C3 124.0(6) . .
C2 C3 C2 117.1(7) 115_665 .
C2 C3 H3 121.5 . .
C2 C3 H3 121.5 115_665 .
C2 C4 H4 121.4 . .
C2 C4 C5 117.1(6) . .
C5 C4 H4 121.4 . .
C4 C5 C4 118.6(8) . 115_665
C4 C5 C6 119.4(5) 115_665 .
C4 C5 C6 119.4(5) . .
C7 C6 C5 171.5(19) . .
C6 C7 C8 170(2) . .
C9 C8 C7 170(2) . .
C8 C9 C10 172(2) . .
C11 C10 C9 118.6(5) 14_566 .
C11 C10 C9 118.6(6) . .
C11 C10 C11 121.8(11) 14_566 .
C10 C11 C10 117.4(11) 13_665 .
C10 C11 H11 121.3 13_665 .
C10 C11 H11 121.3 . .

loop_
_geom_bond_atom_site_label_1
_geom_bond_atom_site_label_2
_geom_bond_distance
_geom_bond_site_symmetry_2
Cu1 Cu2 2.659(2) .
Cu1 O1 1.943(4) .
Cu1 O1 1.943(4) 142_554
Cu1 O1 1.943(4) 102_655
Cu1 O1 1.943(4) 45_654
Cu1 O3 2.220(7) .
Cu2 O2 1.975(4) 45_654
Cu2 O2 1.975(4) .
Cu2 O2 1.975(4) 142_554
Cu2 O2 1.975(4) 102_655
Cu2 O4 2.167(8) .
O1 C1 1.211(6) .
O2 C1 1.248(6) .
C1 C2 1.588(8) .
C2 C3 1.399(6) .
C2 C4 1.290(8) .
C3 C2 1.399(6) 115_665
C3 H3 0.9400 .
C4 H4 0.9400 .
C4 C5 1.460(7) .
C5 C4 1.461(7) 115_665
C5 C6 1.479(12) .
C6 C7 1.184(13) .
C7 C8 1.361(15) .
C8 C9 1.187(13) .
C9 C10 1.437(12) .
C10 C11 1.373(6) .
C10 C11 1.374(6) 14_566
C11 C10 1.373(6) 13_665
C11 H11 0.9400 .

loop_
_geom_torsion_atom_site_label_1
_geom_torsion_atom_site_label_2
_geom_torsion_atom_site_label_3
_geom_torsion_atom_site_label_4
_geom_torsion
_geom_torsion_site_symmetry_1
_geom_torsion_site_symmetry_4
Cu1 Cu2 O2 C1 -3.5(4) . .
Cu1 O1 C1 O2 -10.7(10) . .
Cu1 O1 C1 C2 -178.4(4) . .
Cu2 Cu1 O1 C1 4.8(4) . .
Cu2 O2 C1 O1 9.8(9) . .
Cu2 O2 C1 C2 177.8(4) . .
O1 Cu1 Cu2 O2 179.54(17) . 45_654
O1 Cu1 Cu2 O2 -91.06(18) 142_554 45_654
O1 Cu1 Cu2 O2 -0.46(17) . .
O1 Cu1 Cu2 O2 88.94(18) 142_554 .
O1 Cu1 Cu2 O2 179.53(17) 45_654 .
O1 Cu1 Cu2 O2 -91.06(18) 102_655 .
O1 Cu1 Cu2 O2 0.47(17) 102_655 102_655
O1 Cu1 Cu2 O2 -88.94(18) . 142_554
O1 Cu1 Cu2 O2 0.47(17) 142_554 142_554
O1 Cu1 Cu2 O2 91.06(18) 45_654 142_554
O1 Cu1 Cu2 O2 -179.53(17) 102_655 142_554
O1 Cu1 Cu2 O2 -0.47(17) 45_654 45_654
O1 Cu1 Cu2 O2 88.94(18) 102_655 45_654
O1 Cu1 Cu2 O2 91.06(18) . 102_655
O1 Cu1 Cu2 O2 -88.94(18) 45_654 102_655
O1 Cu1 Cu2 O2 -179.53(17) 142_554 102_655
O1 Cu1 Cu2 O4 45.30(12) . .
O1 Cu1 Cu2 O4 -45.29(12) 102_655 .
O1 Cu1 Cu2 O4 -134.71(12) 45_654 .
O1 Cu1 Cu2 O4 134.71(12) 142_554 .
O1 Cu1 O1 C1 -79.0(5) 142_554 .
O1 Cu1 O1 C1 88.4(5) 102_655 .
O1 Cu1 O1 C1 4.8(4) 45_654 .
O1 C1 C2 C3 -18.2(9) . .
O1 C1 C2 C4 174.3(6) . .
O2 Cu2 O2 C1 -3.5(4) 45_654 .
O2 Cu2 O2 C1 -87.8(5) 102_655 .
O2 Cu2 O2 C1 81.2(4) 142_554 .
O2 C1 C2 C3 171.5(6) . .
O2 C1 C2 C4 4.1(9) . .
O3 Cu1 Cu2 O2 -97(100) . 142_554
O3 Cu1 Cu2 O2 83(100) . 102_655
O3 Cu1 Cu2 O2 171(100) . 45_654
O3 Cu1 Cu2 O2 -9(100) . .
O3 Cu1 Cu2 O4 37(100) . .
O3 Cu1 O1 C1 -175.2(4) . .
O4 Cu2 O2 C1 176.5(4) . .
C1 C2 C3 C2 -174.0(5) . 115_665
C1 C2 C4 C5 177.7(8) . .
C2 C4 C5 C4 -14.8(18) . 115_665
C2 C4 C5 C6 -176.0(11) . .
C3 C2 C4 C5 11.3(14) . .
C4 C2 C3 C2 -7.4(14) . 115_665
C4 C5 C6 C7 99.5(11) 115_665 .
C4 C5 C6 C7 -99.5(11) . .
C5 C6 C7 C8 180.0(7) . .
C6 C7 C8 C9 180.0(8) . .
C7 C8 C9 C10 180.0(10) . .
C8 C9 C10 C11 -84.4(19) . .
C8 C9 C10 C11 84.4(19) . 14_566
C9 C10 C11 C10 -179.6(11) . 13_665
C11 C10 C11 C10 12(4) 14_566 13_665

loop_
_smtbx_masks_void_nr
_smtbx_masks_void_average_x
_smtbx_masks_void_average_y
_smtbx_masks_void_average_z
_smtbx_masks_void_volume
_smtbx_masks_void_count_electrons
1 -0.513 -0.456 -0.534 94772.3 23810.4
